data_1505991
loop_
_publ_author_name
'Yoon, Il'
'Narita, Mamiko'
'Goto, Midori'
'Shimizu, Toshimi'
'Asakawa, Masumi'

_publ_section_title
;
 Synthesis of a [2]rotaxane incorporating a Ni(II)-salen moiety: evidence
 of ring-opening-and-closing protocol.
;
_journal_issue 11
_journal_name_full 'Organic letters'
_journal_page_first 2341
_journal_page_last 2344
_journal_paper_doi 10.1021/ol060661m
_journal_volume 8
_journal_year 2006
_chemical_formula_sum 'C62 H75 Cl2 N5 Na2 Ni2 O28'
_chemical_formula_weight 1572.57
_chemical_name_systematic
; 
 ? 
;
_space_group_IT_number 15
_symmetry_cell_setting monoclinic
_symmetry_space_group_name_Hall '-C 2yc'
_symmetry_space_group_name_H-M 'C 1 2/c 1'
_atom_sites_solution_hydrogens geom
_atom_sites_solution_primary direct
_atom_sites_solution_secondary difmap
_audit_creation_method SHELXTL
_cell_angle_alpha 90.00
_cell_angle_beta 115.058(2)
_cell_angle_gamma 90.00
_cell_formula_units_Z 8
_cell_length_a 36.115(2)
_cell_length_b 13.8424(8)
_cell_length_c 30.5377(19)
_cell_measurement_reflns_used 50358
_cell_measurement_temperature 183(2)
_cell_measurement_theta_max 28.33
_cell_measurement_theta_min 1.24
_cell_volume 13829.5(14)
_computing_cell_refinement 'SAINT (Bruker, 1998)'
_computing_data_collection 'SMART (Bruker, 1998)'
_computing_data_reduction 'SHELXTL (Bruker, 2000)'
_computing_molecular_graphics SHELXTL
_computing_publication_material SHELXTL
_computing_structure_refinement SHELXTL
_computing_structure_solution SHELXTL
_diffrn_ambient_temperature 183(2)
_diffrn_measured_fraction_theta_full 0.998
_diffrn_measured_fraction_theta_max 0.998
_diffrn_measurement_device_type 'CCD area detector'
_diffrn_measurement_method 'phi and omega scans'
_diffrn_radiation_monochromator graphite
_diffrn_radiation_source 'fine-focus sealed tube'
_diffrn_radiation_type MoK\a
_diffrn_radiation_wavelength 0.71073
_diffrn_reflns_av_R_equivalents 0.0344
_diffrn_reflns_av_sigmaI/netI 0.0412
_diffrn_reflns_limit_h_max 48
_diffrn_reflns_limit_h_min -48
_diffrn_reflns_limit_k_max 14
_diffrn_reflns_limit_k_min -18
_diffrn_reflns_limit_l_max 36
_diffrn_reflns_limit_l_min -40
_diffrn_reflns_number 50358
_diffrn_reflns_theta_full 28.33
_diffrn_reflns_theta_max 28.33
_diffrn_reflns_theta_min 1.24
_exptl_absorpt_coefficient_mu 0.723
_exptl_absorpt_correction_T_max 0.9312
_exptl_absorpt_correction_T_min 0.8123
_exptl_absorpt_correction_type empirical
_exptl_absorpt_process_details '(SADABS; Sheldrick, 1998)'
_exptl_crystal_colour orange
_exptl_crystal_density_diffrn 1.511
_exptl_crystal_density_method 'not measured'
_exptl_crystal_description plate
_exptl_crystal_F_000 6544
_exptl_crystal_size_max 0.30
_exptl_crystal_size_mid 0.20
_exptl_crystal_size_min 0.10
_refine_diff_density_max 0.820
_refine_diff_density_min -0.848
_refine_diff_density_rms 0.123
_refine_ls_extinction_method none
_refine_ls_goodness_of_fit_ref 1.079
_refine_ls_hydrogen_treatment constr
_refine_ls_matrix_type full
_refine_ls_number_parameters 940
_refine_ls_number_reflns 17209
_refine_ls_number_restraints 47
_refine_ls_restrained_S_all 1.081
_refine_ls_R_factor_all 0.1205
_refine_ls_R_factor_gt 0.0885
_refine_ls_shift/su_max 0.001
_refine_ls_shift/su_mean 0.000
_refine_ls_structure_factor_coef Fsqd
_refine_ls_weighting_details 'calc w=1/[\s^2^(Fo^2^)+(0.1163P)^2^+73.4189P] where P=(Fo^2^+2Fc^2^)/3'
_refine_ls_weighting_scheme calc
_refine_ls_wR_factor_gt 0.2491
_refine_ls_wR_factor_ref 0.2715
_reflns_number_gt 12003
_reflns_number_total 17209
_reflns_threshold_expression >2sigma(I)
_cod_data_source_file ol060661msi20060322_110000.cif
_cod_data_source_block dimer
_cod_depositor_comments
;
The following automatic conversions were performed:

'_symmetry_cell_setting' value 'Monoclinic' changed to 'monoclinic'
according to /home/saulius/struct/CIF-dictionaries/cif_core.dic
dictionary named 'cif_core.dic' version 2.4.1 from
2010-06-29.

'_exptl_absorpt_correction_type' value 'Empirical'
changed to 'empirical' according to
/home/saulius/struct/CIF-dictionaries/cif_core.dic dictionary named
'cif_core.dic' version 2.4.1 from 2010-06-29.

Automatic conversion script
Id: cif_fix_values 1715 2011-07-08 13:25:40Z adriana 
;
_cod_original_cell_volume 13829.4(15)
_cod_original_sg_symbol_H-M C2/c
_cod_database_code 1505991

loop_
_symmetry_equiv_pos_as_xyz
'x, y, z'
'-x, y, -z+1/2'
'x+1/2, y+1/2, z'
'-x+1/2, y+1/2, -z+1/2'
'-x, -y, -z'
'x, -y, z-1/2'
'-x+1/2, -y+1/2, -z'
'x+1/2, -y+1/2, z-1/2'

loop_
_atom_site_label
_atom_site_type_symbol
_atom_site_fract_x
_atom_site_fract_y
_atom_site_fract_z
_atom_site_U_iso_or_equiv
_atom_site_adp_type
_atom_site_occupancy
_atom_site_symmetry_multiplicity
_atom_site_calc_flag
_atom_site_refinement_flags
_atom_site_disorder_assembly
_atom_site_disorder_group
Ni1 Ni 0.60116(2) 0.80381(5) 0.49086(2) 0.04560(18) Uani 1 1 d . . .
Ni2 Ni 0.522102(18) 0.54788(5) 0.46598(2) 0.04357(18) Uani 1 1 d . . .
Na1 Na 0.66766(6) 0.61911(13) 0.50483(6) 0.0425(4) Uani 1 1 d . . .
Na2 Na 0.63478(11) 0.5401(4) 0.53248(19) 0.146(2) Uani 1 1 d . . .
Cl1 Cl 0.58968(4) 1.12098(10) 0.64090(5) 0.0547(3) Uani 1 1 d . . .
Cl2 Cl 0.92221(18) 0.1263(9) 0.7418(2) 0.147(3) Uani 0.516(8) 1 d PDU . .
Cl2' Cl 0.9336(4) 0.2039(14) 0.7321(4) 0.212(5) Uani 0.484(8) 1 d PDU . .
O1 O 0.60387(12) 0.6953(3) 0.45732(13) 0.0549(9) Uani 1 1 d . . .
O2 O 0.62057(14) 0.5366(3) 0.42582(14) 0.0610(10) Uani 1 1 d . . .
O3 O 0.69797(16) 0.5128(4) 0.42364(17) 0.0781(13) Uani 1 1 d . . .
O4 O 0.77422(16) 0.4667(3) 0.48815(18) 0.0737(12) Uani 1 1 d . . .
O5 O 0.77662(16) 0.3390(4) 0.54991(18) 0.0793(13) Uani 1 1 d . . .
O6 O 0.70822(13) 0.3181(3) 0.57468(16) 0.0644(10) Uani 1 1 d . . .
O7 O 0.62038(11) 0.3284(3) 0.50478(13) 0.0542(9) Uani 1 1 d . . .
O8 O 0.56147(10) 0.4546(2) 0.47359(11) 0.0425(7) Uani 1 1 d . . .
O9 O 0.55878(10) 0.5925(3) 0.52536(12) 0.0474(8) Uani 1 1 d . . .
O10 O 0.61786(13) 0.6240(3) 0.60937(14) 0.0629(10) Uani 1 1 d . . .
O11 O 0.64735(16) 0.4526(4) 0.6634(2) 0.110(2) Uani 1 1 d . . .
O12 O 0.71915(11) 0.3421(3) 0.70768(15) 0.0593(10) Uani 1 1 d . . .
O13 O 0.78918(11) 0.4073(3) 0.72091(15) 0.0564(9) Uani 1 1 d . . .
O14 O 0.7848(4) 0.5974(7) 0.6843(4) 0.058(4) Uani 0.443(18) 1 d P A 1
O14' O 0.8107(3) 0.5957(7) 0.6805(3) 0.069(4) Uani 0.557(18) 1 d P A 2
O15 O 0.71769(12) 0.6687(3) 0.58957(16) 0.0676(11) Uani 1 1 d . . .
O16 O 0.65001(11) 0.7579(3) 0.53705(12) 0.0480(8) Uani 1 1 d . . .
O17 O 0.5988(4) 1.0357(6) 0.6661(3) 0.198(5) Uani 1 1 d . . .
O18 O 0.5575(2) 1.1069(6) 0.5973(3) 0.152(4) Uani 1 1 d . . .
O19 O 0.58428(18) 1.1982(4) 0.6675(2) 0.0910(16) Uani 1 1 d . . .
O20 O 0.6233(3) 1.1365(7) 0.6333(5) 0.223(7) Uani 1 1 d . . .
O21 O 0.9206(4) 0.1951(12) 0.7761(4) 0.238(6) Uani 1 1 d U . .
O22 O 0.8996(4) 0.1822(14) 0.6949(4) 0.266(7) Uani 1 1 d U . .
O23 O 0.9620(3) 0.1180(16) 0.7462(6) 0.303(9) Uani 1 1 d DU . .
O24 O 0.9032(10) 0.0354(16) 0.7404(10) 0.282(12) Uani 0.516(8) 1 d PDU . .
O24' O 0.9706(13) 0.254(4) 0.743(2) 0.45(2) Uani 0.484(8) 1 d PDU . .
O1W O 0.7072(3) 0.7187(4) 0.4780(3) 0.136(3) Uani 1 1 d . . .
O2W O 0.70682(19) 0.4823(4) 0.52149(18) 0.0891(16) Uani 1 1 d . . .
O3W O 0.5959(7) 0.739(3) 0.2859(7) 0.48(2) Uani 1 1 d U . .
O4W O 0.6412(6) 0.7313(8) 0.3525(9) 0.321(11) Uani 1 1 d U . .
N1 N 0.55294(15) 0.8483(4) 0.44398(18) 0.0593(12) Uani 1 1 d . . .
N2 N 0.48653(12) 0.5054(4) 0.40536(15) 0.0519(11) Uani 1 1 d . . .
N3 N 0.48207(13) 0.6365(3) 0.45986(17) 0.0524(11) Uani 1 1 d . . .
N4 N 0.60048(15) 0.9118(3) 0.52527(17) 0.0551(11) Uani 1 1 d . . .
N5 N 0.4817(5) 1.0193(15) 0.6822(5) 0.226(9) Uani 1 1 d . . .
C1 C 0.5379(3) 0.9361(6) 0.4580(3) 0.116(4) Uani 1 1 d . . .
H1A H 0.5293 0.9815 0.4319 0.139 Uiso 1 1 calc R . .
H1B H 0.5145 0.9201 0.4639 0.139 Uiso 1 1 calc R . .
C2 C 0.53178(19) 0.8096(5) 0.4026(2) 0.0623(15) Uani 1 1 d . . .
H2 H 0.5070 0.8418 0.3817 0.075 Uiso 1 1 calc R . .
C3 C 0.54206(18) 0.7227(5) 0.3853(2) 0.0573(14) Uani 1 1 d . . .
C4 C 0.5157(2) 0.6874(6) 0.3390(2) 0.0717(18) Uani 1 1 d . . .
H4 H 0.4916 0.7232 0.3194 0.086 Uiso 1 1 calc R . .
C5 C 0.5242(2) 0.6030(6) 0.3218(2) 0.078(2) Uani 1 1 d . . .
H5 H 0.5058 0.5793 0.2906 0.093 Uiso 1 1 calc R . .
C6 C 0.5596(2) 0.5515(5) 0.3493(2) 0.0704(17) Uani 1 1 d . . .
H6 H 0.5658 0.4934 0.3366 0.085 Uiso 1 1 calc R . .
C7 C 0.58566(18) 0.5827(4) 0.39458(19) 0.0545(13) Uani 1 1 d . . .
C8 C 0.57722(17) 0.6695(4) 0.41368(19) 0.0525(12) Uani 1 1 d . . .
C9 C 0.6334(2) 0.4518(5) 0.4093(2) 0.0693(17) Uani 1 1 d . . .
H9A H 0.6098 0.4183 0.3866 0.083 Uiso 1 1 calc R . .
H9B H 0.6473 0.4095 0.4362 0.083 Uiso 1 1 calc R . .
C10 C 0.6610(3) 0.4749(6) 0.3860(2) 0.077(2) Uani 1 1 d . . .
H10A H 0.6668 0.4179 0.3721 0.092 Uiso 1 1 calc R . .
H10B H 0.6486 0.5220 0.3609 0.092 Uiso 1 1 calc R . .
C11 C 0.7298(3) 0.5213(6) 0.4094(3) 0.082(2) Uani 1 1 d . . .
H11A H 0.7242 0.5726 0.3863 0.098 Uiso 1 1 calc R . .
H11B H 0.7328 0.4623 0.3947 0.098 Uiso 1 1 calc R . .
C12 C 0.7686(3) 0.5429(6) 0.4542(3) 0.087(2) Uani 1 1 d . . .
H12A H 0.7916 0.5459 0.4461 0.105 Uiso 1 1 calc R . .
H12B H 0.7663 0.6039 0.4677 0.105 Uiso 1 1 calc R . .
C13 C 0.8082(2) 0.4693(5) 0.5312(3) 0.0713(18) Uani 1 1 d . . .
C14 C 0.8386(3) 0.5352(6) 0.5444(4) 0.089(2) Uani 1 1 d . . .
H14 H 0.8372 0.5853 0.5220 0.107 Uiso 1 1 calc R . .
C15 C 0.8714(3) 0.5324(9) 0.5888(5) 0.122(4) Uani 1 1 d . . .
H15 H 0.8918 0.5823 0.5980 0.146 Uiso 1 1 calc R . .
C16 C 0.8749(3) 0.4582(10) 0.6200(4) 0.108(3) Uani 1 1 d . . .
H16 H 0.8986 0.4533 0.6503 0.130 Uiso 1 1 calc R . .
C17 C 0.8440(2) 0.3903(7) 0.6077(3) 0.085(2) Uani 1 1 d . . .
H17 H 0.8460 0.3387 0.6295 0.102 Uiso 1 1 calc R . .
C18 C 0.8107(2) 0.3970(5) 0.5644(3) 0.0693(17) Uani 1 1 d . . .
C19 C 0.7739(3) 0.2767(7) 0.5849(4) 0.108(3) Uani 1 1 d . . .
H19A H 0.7828 0.3102 0.6152 0.130 Uiso 1 1 calc R . .
H19B H 0.7916 0.2222 0.5894 0.130 Uiso 1 1 calc R . .
C20 C 0.7325(3) 0.2434(6) 0.5704(4) 0.104(3) Uani 1 1 d . . .
H20A H 0.7216 0.2214 0.5375 0.125 Uiso 1 1 calc R . .
H20B H 0.7323 0.1900 0.5904 0.125 Uiso 1 1 calc R . .
C21 C 0.6731(2) 0.2845(6) 0.5791(2) 0.0707(17) Uani 1 1 d . . .
H21A H 0.6623 0.3359 0.5913 0.085 Uiso 1 1 calc R . .
H21B H 0.6809 0.2330 0.6023 0.085 Uiso 1 1 calc R . .
C22 C 0.6407(2) 0.2492(5) 0.5334(2) 0.0684(16) Uani 1 1 d . . .
H22A H 0.6524 0.2101 0.5165 0.082 Uiso 1 1 calc R . .
H22B H 0.6217 0.2102 0.5401 0.082 Uiso 1 1 calc R . .
C23 C 0.58860(16) 0.3084(4) 0.46137(18) 0.0476(11) Uani 1 1 d . . .
C24 C 0.58615(19) 0.2288(4) 0.4332(2) 0.0589(14) Uani 1 1 d . . .
H24 H 0.6073 0.1809 0.4447 0.071 Uiso 1 1 calc R . .
C25 C 0.5535(2) 0.2170(5) 0.3885(2) 0.0720(18) Uani 1 1 d . . .
H25 H 0.5526 0.1620 0.3689 0.086 Uiso 1 1 calc R . .
C26 C 0.5230(2) 0.2829(5) 0.3723(2) 0.0666(16) Uani 1 1 d . . .
H26 H 0.5003 0.2736 0.3414 0.080 Uiso 1 1 calc R . .
C27 C 0.52408(16) 0.3657(4) 0.40032(18) 0.0506(12) Uani 1 1 d . . .
C28 C 0.55744(14) 0.3802(4) 0.44553(17) 0.0411(10) Uani 1 1 d . . .
C29 C 0.49049(17) 0.4303(4) 0.38253(19) 0.0548(13) Uani 1 1 d . . .
H29 H 0.4691 0.4174 0.3511 0.066 Uiso 1 1 calc R . .
C30 C 0.45037(17) 0.5684(5) 0.3810(2) 0.0613(15) Uani 1 1 d . . .
H30A H 0.4272 0.5311 0.3600 0.074 Uiso 1 1 calc R . .
H30B H 0.4559 0.6170 0.3621 0.074 Uiso 1 1 calc R . .
C31 C 0.44220(16) 0.6139(5) 0.4202(2) 0.0610(15) Uani 1 1 d . . .
H31A H 0.4264 0.6717 0.4087 0.073 Uiso 1 1 calc R . .
H31B H 0.4272 0.5702 0.4312 0.073 Uiso 1 1 calc R . .
C32 C 0.48574(17) 0.7086(4) 0.4880(2) 0.0572(14) Uani 1 1 d . . .
H32 H 0.4627 0.7512 0.4791 0.069 Uiso 1 1 calc R . .
C33 C 0.52057(19) 0.7304(4) 0.5307(2) 0.0584(14) Uani 1 1 d . . .
C34 C 0.5198(2) 0.8119(4) 0.5580(3) 0.0722(19) Uani 1 1 d . . .
H34 H 0.4965 0.8539 0.5456 0.087 Uiso 1 1 calc R . .
C35 C 0.5507(3) 0.8323(5) 0.6007(3) 0.076(2) Uani 1 1 d . . .
H35 H 0.5495 0.8892 0.6181 0.092 Uiso 1 1 calc R . .
C36 C 0.5852(2) 0.7701(5) 0.6206(3) 0.0691(17) Uani 1 1 d . . .
H36 H 0.6071 0.7837 0.6516 0.083 Uiso 1 1 calc R . .
C37 C 0.58669(19) 0.6898(4) 0.5944(2) 0.0532(12) Uani 1 1 d . . .
C38 C 0.55467(17) 0.6698(4) 0.5484(2) 0.0498(12) Uani 1 1 d . . .
C39 C 0.6471(2) 0.6261(5) 0.6587(2) 0.0685(17) Uani 1 1 d . . .
H39A H 0.6336 0.6291 0.6798 0.082 Uiso 1 1 calc R . .
H39B H 0.6646 0.6815 0.6647 0.082 Uiso 1 1 calc R . .
C40 C 0.6720(2) 0.5334(7) 0.6675(3) 0.091(3) Uani 1 1 d . . .
H40A H 0.6834 0.5286 0.6443 0.109 Uiso 1 1 calc R . .
H40B H 0.6942 0.5350 0.6992 0.109 Uiso 1 1 calc R . .
C41 C 0.6567(2) 0.3982(6) 0.7057(3) 0.080(2) Uani 1 1 d . . .
H41A H 0.6319 0.3801 0.7079 0.096 Uiso 1 1 calc R . .
H41B H 0.6726 0.4367 0.7335 0.096 Uiso 1 1 calc R . .
C42 C 0.68023(17) 0.3092(5) 0.7052(2) 0.0621(15) Uani 1 1 d . . .
H42A H 0.6843 0.2688 0.7324 0.074 Uiso 1 1 calc R . .
H42B H 0.6657 0.2730 0.6761 0.074 Uiso 1 1 calc R . .
C43 C 0.74620(17) 0.2741(4) 0.70732(19) 0.0533(12) Uani 1 1 d . . .
C44 C 0.7381(2) 0.1766(4) 0.7005(2) 0.0618(15) Uani 1 1 d . . .
H44 H 0.7117 0.1517 0.6949 0.074 Uiso 1 1 calc R . .
C45 C 0.7686(2) 0.1157(5) 0.7018(2) 0.0712(17) Uani 1 1 d . . .
H45 H 0.7630 0.0478 0.6968 0.085 Uiso 1 1 calc R . .
C46 C 0.8064(2) 0.1483(5) 0.7099(2) 0.0683(17) Uani 1 1 d . . .
H46 H 0.8271 0.1039 0.7106 0.082 Uiso 1 1 calc R . .
C47 C 0.81495(19) 0.2453(4) 0.71716(19) 0.0559(13) Uani 1 1 d . . .
H47 H 0.8418 0.2684 0.7234 0.067 Uiso 1 1 calc R . .
C48 C 0.78501(16) 0.3102(4) 0.71554(18) 0.0506(12) Uani 1 1 d . . .
C49 C 0.82697(18) 0.4479(4) 0.7271(2) 0.0608(14) Uani 1 1 d . A .
H49A H 0.8342 0.4267 0.7019 0.073 Uiso 1 1 calc R . .
H49B H 0.8481 0.4285 0.7577 0.073 Uiso 1 1 calc R . .
C50 C 0.82203(19) 0.5553(5) 0.7254(2) 0.0640(15) Uani 1 1 d . . .
H50A H 0.8459 0.5834 0.7242 0.077 Uiso 1 1 calc R A 1
H50B H 0.8216 0.5756 0.7553 0.077 Uiso 1 1 calc R A 1
C51 C 0.7756(3) 0.5705(6) 0.6424(3) 0.103(3) Uani 1 1 d . . .
H51A H 0.7547 0.5221 0.6342 0.124 Uiso 1 1 calc R A 1
H51B H 0.7991 0.5406 0.6412 0.124 Uiso 1 1 calc R A 1
C52 C 0.7609(2) 0.6478(6) 0.6052(3) 0.0741(18) Uani 1 1 d . A .
H52A H 0.7765 0.7055 0.6181 0.089 Uiso 1 1 calc R . .
H52B H 0.7655 0.6283 0.5777 0.089 Uiso 1 1 calc R . .
C53 C 0.70847(16) 0.7493(4) 0.6102(2) 0.0493(11) Uani 1 1 d . . .
C54 C 0.73225(17) 0.7834(4) 0.6558(2) 0.0568(13) Uani 1 1 d . . .
H54 H 0.7574 0.7512 0.6754 0.068 Uiso 1 1 calc R . .
C55 C 0.72041(17) 0.8645(4) 0.6739(2) 0.0576(13) Uani 1 1 d . . .
H55 H 0.7370 0.8875 0.7059 0.069 Uiso 1 1 calc R . .
C56 C 0.68483(18) 0.9110(4) 0.6454(2) 0.0546(13) Uani 1 1 d . . .
H56 H 0.6764 0.9665 0.6577 0.066 Uiso 1 1 calc R . .
C57 C 0.66035(16) 0.8778(4) 0.59804(18) 0.0461(11) Uani 1 1 d . . .
C58 C 0.67157(15) 0.7934(3) 0.58027(17) 0.0421(10) Uani 1 1 d . . .
C59 C 0.62533(18) 0.9319(4) 0.5690(2) 0.0524(12) Uani 1 1 d . . .
H59 H 0.6196 0.9886 0.5831 0.063 Uiso 1 1 calc R . .
C60 C 0.5667(3) 0.9776(5) 0.4982(3) 0.093(3) Uani 1 1 d . . .
H60A H 0.5542 0.9986 0.5187 0.112 Uiso 1 1 calc R . .
H60B H 0.5774 1.0336 0.4889 0.112 Uiso 1 1 calc R . .
C61 C 0.5505(7) 0.946(2) 0.7279(8) 0.286(15) Uani 1 1 d . . .
H61A H 0.5469 0.8901 0.7441 0.343 Uiso 1 1 calc R . .
H61B H 0.5678 0.9917 0.7514 0.343 Uiso 1 1 calc R . .
H61C H 0.5629 0.9279 0.7069 0.343 Uiso 1 1 calc R . .
C62 C 0.5131(6) 0.988(2) 0.7011(6) 0.217(12) Uani 1 1 d . . .

loop_
_atom_site_aniso_label
_atom_site_aniso_U_11
_atom_site_aniso_U_22
_atom_site_aniso_U_33
_atom_site_aniso_U_23
_atom_site_aniso_U_13
_atom_site_aniso_U_12
Ni1 0.0521(4) 0.0405(3) 0.0457(3) 0.0055(3) 0.0221(3) 0.0065(3)
Ni2 0.0371(3) 0.0499(4) 0.0436(3) 0.0067(3) 0.0169(3) 0.0065(3)
Na1 0.0608(11) 0.0307(9) 0.0350(9) 0.0044(7) 0.0194(8) 0.0164(8)
Na2 0.087(2) 0.163(4) 0.200(4) -0.123(4) 0.072(3) -0.027(2)
Cl1 0.0521(7) 0.0458(7) 0.0604(8) -0.0034(6) 0.0181(6) 0.0008(5)
Cl2 0.091(3) 0.262(9) 0.069(3) -0.057(4) 0.015(2) 0.014(4)
Cl2' 0.180(9) 0.317(13) 0.130(6) -0.045(9) 0.058(6) -0.043(8)
O1 0.061(2) 0.048(2) 0.051(2) -0.0013(16) 0.0194(18) 0.0069(17)
O2 0.081(3) 0.060(2) 0.052(2) -0.0097(18) 0.037(2) 0.003(2)
O3 0.096(3) 0.087(3) 0.074(3) -0.007(3) 0.058(3) 0.004(3)
O4 0.093(3) 0.061(3) 0.079(3) 0.001(2) 0.049(3) -0.015(2)
O5 0.088(3) 0.070(3) 0.080(3) 0.014(2) 0.036(3) -0.010(3)
O6 0.061(2) 0.060(2) 0.071(3) 0.012(2) 0.026(2) 0.012(2)
O7 0.055(2) 0.0422(19) 0.054(2) -0.0030(16) 0.0124(17) 0.0126(16)
O8 0.0388(16) 0.0468(19) 0.0402(16) -0.0041(14) 0.0150(13) 0.0039(14)
O9 0.0481(19) 0.0431(19) 0.0485(19) -0.0020(15) 0.0179(15) 0.0100(15)
O10 0.072(3) 0.061(2) 0.046(2) -0.0130(18) 0.0150(18) -0.003(2)
O11 0.065(3) 0.087(4) 0.117(5) 0.032(3) -0.021(3) -0.016(3)
O12 0.0453(19) 0.059(2) 0.068(2) -0.0031(19) 0.0178(18) -0.0080(18)
O13 0.051(2) 0.049(2) 0.069(2) 0.0019(18) 0.0255(18) -0.0053(17)
O14 0.068(8) 0.045(5) 0.076(7) 0.010(4) 0.047(6) 0.020(5)
O14' 0.056(6) 0.075(6) 0.067(5) 0.013(4) 0.017(4) -0.011(4)
O15 0.055(2) 0.055(2) 0.076(3) -0.010(2) 0.011(2) 0.0166(19)
O16 0.057(2) 0.0433(19) 0.0432(18) 0.0011(15) 0.0201(16) 0.0117(16)
O17 0.351(15) 0.089(5) 0.094(5) 0.011(4) 0.036(7) 0.025(7)
O18 0.118(5) 0.158(7) 0.108(5) -0.050(5) -0.023(4) 0.062(5)
O19 0.110(4) 0.080(3) 0.096(4) -0.025(3) 0.057(3) -0.001(3)
O20 0.177(8) 0.185(9) 0.397(16) -0.201(11) 0.209(10) -0.102(7)
O21 0.219(11) 0.357(17) 0.144(6) -0.101(9) 0.082(7) 0.020(10)
O22 0.233(11) 0.40(2) 0.104(5) 0.001(8) 0.015(6) -0.021(11)
O23 0.124(7) 0.44(2) 0.326(17) -0.162(16) 0.081(9) 0.024(9)
O24 0.30(3) 0.331(18) 0.18(2) -0.066(13) 0.07(2) -0.10(2)
O24' 0.42(3) 0.53(3) 0.52(5) -0.35(4) 0.31(4) -0.33(4)
O1W 0.207(8) 0.062(3) 0.217(8) 0.004(4) 0.165(7) 0.019(4)
O2W 0.139(5) 0.059(3) 0.076(3) 0.008(2) 0.052(3) 0.012(3)
O3W 0.33(2) 0.86(5) 0.265(19) 0.21(3) 0.133(17) -0.14(3)
O4W 0.36(2) 0.128(9) 0.65(3) 0.020(14) 0.38(2) -0.057(11)
N1 0.056(3) 0.055(3) 0.061(3) 0.005(2) 0.019(2) 0.010(2)
N2 0.036(2) 0.069(3) 0.046(2) 0.012(2) 0.0134(18) 0.002(2)
N3 0.047(2) 0.054(3) 0.061(3) 0.017(2) 0.028(2) 0.011(2)
N4 0.066(3) 0.049(2) 0.054(3) 0.012(2) 0.029(2) 0.018(2)
N5 0.169(13) 0.30(2) 0.152(12) 0.023(12) 0.016(10) -0.108(15)
C1 0.096(6) 0.078(5) 0.109(6) -0.025(5) -0.019(5) 0.046(5)
C2 0.057(3) 0.066(4) 0.058(3) 0.013(3) 0.020(3) 0.011(3)
C3 0.056(3) 0.071(4) 0.046(3) 0.006(3) 0.023(2) -0.001(3)
C4 0.063(4) 0.106(6) 0.043(3) 0.004(3) 0.020(3) 0.001(4)
C5 0.077(4) 0.113(6) 0.039(3) -0.009(3) 0.020(3) -0.006(4)
C6 0.087(5) 0.081(5) 0.053(3) -0.013(3) 0.039(3) -0.011(4)
C7 0.064(3) 0.061(3) 0.045(3) 0.001(2) 0.030(3) -0.002(3)
C8 0.060(3) 0.059(3) 0.045(3) 0.005(2) 0.028(2) -0.005(3)
C9 0.099(5) 0.059(4) 0.060(3) -0.008(3) 0.044(4) 0.005(3)
C10 0.108(6) 0.075(4) 0.062(4) -0.002(3) 0.050(4) 0.015(4)
C11 0.108(6) 0.076(5) 0.097(5) 0.022(4) 0.077(5) 0.020(4)
C12 0.114(6) 0.071(5) 0.118(6) 0.012(4) 0.089(6) 0.000(4)
C13 0.075(4) 0.068(4) 0.097(5) -0.012(4) 0.061(4) -0.012(3)
C14 0.082(5) 0.073(5) 0.136(7) -0.021(5) 0.070(5) -0.019(4)
C15 0.078(6) 0.129(9) 0.178(12) -0.056(9) 0.073(7) -0.037(6)
C16 0.064(5) 0.160(10) 0.112(7) -0.048(7) 0.048(5) -0.006(6)
C17 0.070(4) 0.116(7) 0.084(5) -0.014(5) 0.047(4) 0.007(4)
C18 0.067(4) 0.079(4) 0.075(4) -0.008(3) 0.043(3) -0.006(3)
C19 0.092(6) 0.109(7) 0.142(8) 0.069(6) 0.066(6) 0.034(5)
C20 0.145(8) 0.063(4) 0.160(8) 0.041(5) 0.118(7) 0.036(5)
C21 0.072(4) 0.081(5) 0.059(4) 0.012(3) 0.028(3) 0.018(3)
C22 0.071(4) 0.055(4) 0.070(4) 0.011(3) 0.021(3) 0.002(3)
C23 0.051(3) 0.049(3) 0.046(3) -0.005(2) 0.024(2) 0.002(2)
C24 0.066(3) 0.052(3) 0.062(3) -0.007(3) 0.030(3) 0.000(3)
C25 0.078(4) 0.075(4) 0.059(4) -0.018(3) 0.025(3) -0.005(4)
C26 0.067(4) 0.079(4) 0.047(3) -0.014(3) 0.017(3) -0.013(3)
C27 0.050(3) 0.060(3) 0.042(3) 0.000(2) 0.020(2) -0.005(2)
C28 0.041(2) 0.043(2) 0.043(2) -0.0016(19) 0.021(2) -0.0050(19)
C29 0.052(3) 0.066(4) 0.042(3) 0.001(2) 0.015(2) -0.006(3)
C30 0.046(3) 0.073(4) 0.057(3) 0.016(3) 0.014(2) 0.010(3)
C31 0.038(3) 0.074(4) 0.070(4) 0.024(3) 0.023(3) 0.012(3)
C32 0.053(3) 0.051(3) 0.077(4) 0.020(3) 0.038(3) 0.017(2)
C33 0.074(4) 0.042(3) 0.080(4) 0.010(3) 0.053(3) 0.011(3)
C34 0.092(5) 0.040(3) 0.111(6) 0.001(3) 0.068(5) 0.007(3)
C35 0.107(6) 0.046(3) 0.109(6) -0.015(4) 0.079(5) -0.009(4)
C36 0.096(5) 0.058(4) 0.072(4) -0.018(3) 0.054(4) -0.023(3)
C37 0.070(3) 0.040(3) 0.059(3) -0.003(2) 0.037(3) -0.002(2)
C38 0.061(3) 0.047(3) 0.056(3) 0.005(2) 0.039(3) 0.000(2)
C39 0.072(4) 0.076(4) 0.047(3) -0.011(3) 0.015(3) -0.022(3)
C40 0.056(4) 0.118(7) 0.064(4) -0.002(4) -0.009(3) -0.020(4)
C41 0.052(3) 0.091(5) 0.093(5) -0.006(4) 0.027(3) -0.009(3)
C42 0.048(3) 0.068(4) 0.061(3) 0.006(3) 0.014(3) -0.010(3)
C43 0.057(3) 0.053(3) 0.044(3) 0.002(2) 0.016(2) -0.006(2)
C44 0.068(4) 0.055(3) 0.054(3) 0.000(3) 0.017(3) -0.008(3)
C45 0.092(5) 0.056(4) 0.057(3) 0.001(3) 0.023(3) -0.006(3)
C46 0.085(5) 0.064(4) 0.049(3) 0.000(3) 0.022(3) 0.017(3)
C47 0.062(3) 0.055(3) 0.047(3) 0.002(2) 0.020(2) 0.000(3)
C48 0.052(3) 0.051(3) 0.044(3) 0.003(2) 0.015(2) -0.004(2)
C49 0.052(3) 0.060(4) 0.066(3) -0.002(3) 0.021(3) -0.007(3)
C50 0.065(4) 0.064(4) 0.062(3) -0.009(3) 0.026(3) -0.015(3)
C51 0.080(5) 0.056(4) 0.112(7) 0.014(4) -0.020(5) 0.004(4)
C52 0.066(4) 0.085(5) 0.074(4) 0.003(4) 0.032(3) 0.015(4)
C53 0.050(3) 0.040(3) 0.057(3) -0.005(2) 0.022(2) -0.002(2)
C54 0.051(3) 0.048(3) 0.061(3) -0.004(2) 0.014(3) -0.005(2)
C55 0.054(3) 0.059(3) 0.052(3) -0.007(3) 0.014(2) -0.007(3)
C56 0.065(3) 0.046(3) 0.059(3) -0.008(2) 0.033(3) -0.006(3)
C57 0.053(3) 0.042(3) 0.051(3) 0.002(2) 0.030(2) 0.002(2)
C58 0.048(3) 0.038(2) 0.044(2) 0.0038(19) 0.024(2) 0.000(2)
C59 0.073(3) 0.038(3) 0.057(3) 0.002(2) 0.037(3) 0.009(2)
C60 0.132(7) 0.060(4) 0.068(4) 0.005(3) 0.023(4) 0.054(5)
C61 0.22(2) 0.47(5) 0.20(2) -0.06(3) 0.123(19) -0.07(3)
C62 0.127(12) 0.35(3) 0.119(11) 0.052(14) 0.001(10) -0.094(18)

loop_
_atom_type_symbol
_atom_type_description
_atom_type_scat_dispersion_real
_atom_type_scat_dispersion_imag
_atom_type_scat_source
C C 0.0033 0.0016 'International Tables Vol C Tables 4.2.6.8 and 6.1.1.4'
H H 0.0000 0.0000 'International Tables Vol C Tables 4.2.6.8 and 6.1.1.4'
N N 0.0061 0.0033 'International Tables Vol C Tables 4.2.6.8 and 6.1.1.4'
O O 0.0106 0.0060 'International Tables Vol C Tables 4.2.6.8 and 6.1.1.4'
Cl Cl 0.1484 0.1585 'International Tables Vol C Tables 4.2.6.8 and 6.1.1.4'
Na Na 0.0362 0.0249 'International Tables Vol C Tables 4.2.6.8 and 6.1.1.4'
Ni Ni 0.3393 1.1124 'International Tables Vol C Tables 4.2.6.8 and 6.1.1.4'

loop_
_geom_angle_atom_site_label_1
_geom_angle_atom_site_label_2
_geom_angle_atom_site_label_3
_geom_angle
N1 Ni1 N4 86.3(2)
N1 Ni1 O1 95.5(2)
N4 Ni1 O1 177.9(2)
N1 Ni1 O16 178.8(2)
N4 Ni1 O16 94.79(18)
O1 Ni1 O16 83.41(16)
N1 Ni1 Na1 137.46(17)
N4 Ni1 Na1 136.02(15)
O1 Ni1 Na1 42.11(12)
O16 Ni1 Na1 41.43(11)
O9 Ni2 N3 94.75(19)
O9 Ni2 N2 177.78(18)
N3 Ni2 N2 85.9(2)
O9 Ni2 O8 85.22(14)
N3 Ni2 O8 177.34(17)
N2 Ni2 O8 94.27(18)
Na2 Na1 O2W 83.0(2)
Na2 Na1 O16 87.50(15)
O2W Na1 O16 146.05(17)
Na2 Na1 O1W 175.6(2)
O2W Na1 O1W 98.8(2)
O16 Na1 O1W 88.84(18)
Na2 Na1 O1 84.70(19)
O2W Na1 O1 148.0(2)
O16 Na1 O1 62.16(13)
O1W Na1 O1 95.8(2)
Na2 Na1 O15 90.61(18)
O2W Na1 O15 83.75(17)
O16 Na1 O15 63.78(13)
O1W Na1 O15 85.6(3)
O1 Na1 O15 125.88(14)
Na2 Na1 O2 83.12(16)
O2W Na1 O2 86.66(18)
O16 Na1 O2 124.49(15)
O1W Na1 O2 101.0(2)
O1 Na1 O2 62.54(14)
O15 Na1 O2 169.13(16)
Na2 Na1 Ni1 87.20(14)
O2W Na1 Ni1 170.05(16)
O16 Na1 Ni1 31.05(9)
O1W Na1 Ni1 90.93(16)
O1 Na1 Ni1 31.20(9)
O15 Na1 Ni1 94.83(10)
O2 Na1 Ni1 93.73(11)
Na1 Na2 O9 124.1(3)
Na1 Na2 O8 121.7(2)
O9 Na2 O8 54.05(12)
Na1 Na2 O2W 52.20(13)
O9 Na2 O2W 169.8(2)
O8 Na2 O2W 118.08(17)
Na1 Na2 O10 118.58(19)
O9 Na2 O10 54.26(13)
O8 Na2 O10 103.05(16)
O2W Na2 O10 135.7(2)
Na1 Na2 O1 52.53(17)
O9 Na2 O1 73.46(16)
O8 Na2 O1 82.24(17)
O2W Na2 O1 99.9(2)
O10 Na2 O1 101.25(17)
O20 Cl1 O18 108.4(7)
O20 Cl1 O17 102.4(8)
O18 Cl1 O17 109.1(6)
O20 Cl1 O19 109.5(4)
O18 Cl1 O19 113.8(4)
O17 Cl1 O19 112.9(5)
Cl2' Cl2 O23 70.0(12)
Cl2' Cl2 O24 165.8(14)
O23 Cl2 O24 113(2)
Cl2' Cl2 O21 73.5(10)
O23 Cl2 O21 110.1(10)
O24 Cl2 O21 116.2(16)
Cl2' Cl2 O22 55.4(9)
O23 Cl2 O22 104.6(13)
O24 Cl2 O22 111.1(14)
O21 Cl2 O22 100.2(11)
Cl2 Cl2' O22 73.8(12)
Cl2 Cl2' O24' 139(3)
O22 Cl2' O24' 140(3)
Cl2 Cl2' O23 60.1(10)
O22 Cl2' O23 110.0(15)
O24' Cl2' O23 82(3)
Cl2 Cl2' O21 59.1(9)
O22 Cl2' O21 102.1(12)
O24' Cl2' O21 115(2)
O23 Cl2' O21 96.2(12)
C8 O1 Ni1 126.4(4)
C8 O1 Na1 126.7(4)
Ni1 O1 Na1 106.69(17)
C8 O1 Na2 117.1(3)
Ni1 O1 Na2 104.41(16)
Na1 O1 Na2 42.77(10)
C7 O2 C9 118.4(5)
C7 O2 Na1 119.7(3)
C9 O2 Na1 120.9(4)
C11 O3 C10 113.0(5)
C13 O4 C12 118.1(6)
C18 O5 C19 117.0(6)
C20 O6 C21 112.9(6)
C23 O7 C22 116.8(4)
C28 O8 Ni2 126.7(3)
C28 O8 Na2 125.1(3)
Ni2 O8 Na2 104.78(16)
C38 O9 Ni2 126.8(3)
C38 O9 Na2 120.2(3)
Ni2 O9 Na2 105.46(16)
C37 O10 C39 118.3(5)
C37 O10 Na2 114.9(3)
C39 O10 Na2 123.1(4)
C40 O11 C41 116.7(6)
C43 O12 C42 117.8(5)
C48 O13 C49 117.6(5)
C51 O14 C50 119.9(8)
C51 O14' C50 121.8(8)
C53 O15 C52 116.2(5)
C53 O15 Na1 118.4(3)
C52 O15 Na1 118.7(4)
C58 O16 Ni1 127.5(3)
C58 O16 Na1 125.0(3)
Ni1 O16 Na1 107.52(16)
Cl2 O21 Cl2' 47.4(6)
Cl2' O22 Cl2 50.8(8)
Cl2 O23 Cl2' 49.9(7)
Na1 O2W Na2 44.83(17)
C2 N1 C1 119.6(5)
C2 N1 Ni1 127.0(4)
C1 N1 Ni1 113.4(4)
C29 N2 C30 118.5(5)
C29 N2 Ni2 127.5(4)
C30 N2 Ni2 114.0(4)
C32 N3 C31 120.2(5)
C32 N3 Ni2 126.4(4)
C31 N3 Ni2 113.2(4)
C59 N4 C60 120.1(5)
C59 N4 Ni1 126.8(4)
C60 N4 Ni1 113.1(4)
C60 C1 N1 112.2(6)
N1 C2 C3 125.3(6)
C8 C3 C4 119.0(6)
C8 C3 C2 121.5(5)
C4 C3 C2 119.5(6)
C5 C4 C3 120.9(6)
C4 C5 C6 120.2(6)
C7 C6 C5 120.7(7)
C6 C7 O2 126.1(6)
C6 C7 C8 120.3(6)
O2 C7 C8 113.6(5)
O1 C8 C3 124.3(5)
O1 C8 C7 116.8(5)
C3 C8 C7 118.9(5)
O2 C9 C10 112.1(6)
O3 C10 C9 106.3(5)
O3 C11 C12 107.8(6)
O4 C12 C11 107.5(6)
C14 C13 O4 126.2(8)
C14 C13 C18 118.2(8)
O4 C13 C18 115.6(6)
C13 C14 C15 121.9(10)
C16 C15 C14 119.7(9)
C15 C16 C17 119.6(10)
C18 C17 C16 119.8(9)
C17 C18 O5 125.0(7)
C17 C18 C13 120.7(7)
O5 C18 C13 114.3(6)
O5 C19 C20 111.1(7)
O6 C20 C19 110.1(8)
O6 C21 C22 114.0(5)
O7 C22 C21 109.1(5)
O7 C23 C24 125.0(5)
O7 C23 C28 114.0(4)
C24 C23 C28 120.9(5)
C23 C24 C25 120.9(6)
C26 C25 C24 120.1(6)
C25 C26 C27 120.9(6)
C28 C27 C29 121.5(5)
C28 C27 C26 119.9(5)
C29 C27 C26 118.6(5)
O8 C28 C27 124.4(5)
O8 C28 C23 118.3(4)
C27 C28 C23 117.2(5)
N2 C29 C27 125.0(5)
N2 C30 C31 106.1(5)
N3 C31 C30 107.1(4)
N3 C32 C33 125.7(5)
C38 C33 C32 121.7(5)
C38 C33 C34 119.0(6)
C32 C33 C34 119.1(6)
C35 C34 C33 122.0(7)
C34 C35 C36 120.4(6)
C37 C36 C35 118.7(7)
O10 C37 C36 124.8(6)
O10 C37 C38 114.3(5)
C36 C37 C38 121.0(6)
O9 C38 C33 124.0(5)
O9 C38 C37 117.2(5)
C33 C38 C37 118.8(5)
O10 C39 C40 106.6(5)
O11 C40 C39 110.5(6)
O11 C41 C42 110.3(7)
O12 C42 C41 106.4(5)
O12 C43 C44 124.9(5)
O12 C43 C48 114.7(5)
C44 C43 C48 120.4(6)
C45 C44 C43 118.8(6)
C46 C45 C44 122.2(6)
C45 C46 C47 119.6(6)
C46 C47 C48 120.5(6)
O13 C48 C47 126.3(5)
O13 C48 C43 115.2(5)
C47 C48 C43 118.5(5)
O13 C49 C50 107.3(5)
O14' C50 C49 114.8(7)
O14' C50 O14 39.8(5)
C49 C50 O14 117.5(6)
O14 C51 O14' 44.7(6)
O14 C51 C52 115.3(8)
O14' C51 C52 111.9(7)
O15 C52 C51 112.3(7)
C54 C53 O15 124.7(5)
C54 C53 C58 121.8(5)
O15 C53 C58 113.5(5)
C53 C54 C55 120.9(5)
C56 C55 C54 119.3(5)
C55 C56 C57 120.6(5)
C59 C57 C56 118.4(5)
C59 C57 C58 121.4(5)
C56 C57 C58 120.2(5)
O16 C58 C53 119.4(4)
O16 C58 C57 123.4(4)
C53 C58 C57 117.2(5)
N4 C59 C57 125.8(5)
C1 C60 N4 112.6(6)
N5 C62 C61 174(2)

loop_
_geom_bond_atom_site_label_1
_geom_bond_atom_site_label_2
_geom_bond_distance
Ni1 N1 1.830(5)
Ni1 N4 1.833(5)
Ni1 O1 1.844(4)
Ni1 O16 1.844(3)
Ni1 Na1 3.4087(18)
Ni2 O9 1.841(3)
Ni2 N3 1.844(4)
Ni2 N2 1.846(5)
Ni2 O8 1.861(3)
Na1 Na2 2.042(6)
Na1 O2W 2.288(5)
Na1 O16 2.365(4)
Na1 O1W 2.367(7)
Na1 O1 2.386(4)
Na1 O15 2.544(5)
Na1 O2 2.558(4)
Na2 O9 2.757(5)
Na2 O8 2.759(5)
Na2 O2W 2.874(7)
Na2 O10 2.907(5)
Na2 O1 2.994(7)
Cl1 O20 1.346(8)
Cl1 O18 1.360(6)
Cl1 O17 1.371(8)
Cl1 O19 1.406(5)
Cl2 Cl2' 1.230(15)
Cl2 O23 1.393(8)
Cl2 O24 1.425(10)
Cl2 O21 1.433(12)
Cl2 O22 1.524(16)
Cl2' O22 1.306(15)
Cl2' O24' 1.412(10)
Cl2' O23 1.51(2)
Cl2' O21 1.602(16)
O1 C8 1.320(6)
O2 C7 1.374(7)
O2 C9 1.431(7)
O3 C11 1.396(8)
O3 C10 1.442(9)
O4 C13 1.368(9)
O4 C12 1.433(8)
O5 C18 1.376(8)
O5 C19 1.409(9)
O6 C20 1.397(8)
O6 C21 1.408(8)
O7 C23 1.365(6)
O7 C22 1.400(7)
O8 C28 1.308(6)
O9 C38 1.324(6)
O10 C37 1.368(7)
O10 C39 1.429(7)
O11 C40 1.402(9)
O11 C41 1.408(10)
O12 C43 1.360(7)
O12 C42 1.448(7)
O13 C48 1.355(7)
O13 C49 1.412(7)
O14 C51 1.236(12)
O14 C50 1.515(12)
O14' C51 1.355(11)
O14' C50 1.374(10)
O15 C53 1.390(6)
O15 C52 1.456(7)
O16 C58 1.311(6)
N1 C2 1.284(8)
N1 C1 1.467(9)
N2 C29 1.292(8)
N2 C30 1.483(7)
N3 C32 1.285(8)
N3 C31 1.470(7)
N4 C59 1.284(7)
N4 C60 1.465(8)
N5 C62 1.12(3)
C1 C60 1.354(11)
C2 C3 1.425(9)
C3 C8 1.404(8)
C3 C4 1.416(8)
C4 C5 1.369(11)
C5 C6 1.391(10)
C6 C7 1.371(8)
C7 C8 1.424(8)
C9 C10 1.483(10)
C11 C12 1.516(12)
C13 C14 1.350(10)
C13 C18 1.399(10)
C14 C15 1.373(15)
C15 C16 1.370(15)
C16 C17 1.383(13)
C17 C18 1.363(10)
C19 C20 1.443(12)
C21 C22 1.473(9)
C23 C24 1.377(8)
C23 C28 1.424(7)
C24 C25 1.385(9)
C25 C26 1.351(10)
C26 C27 1.422(8)
C27 C28 1.410(7)
C27 C29 1.418(8)
C30 C31 1.489(9)
C32 C33 1.409(9)
C33 C38 1.396(8)
C33 C34 1.410(9)
C34 C35 1.339(11)
C35 C36 1.423(11)
C36 C37 1.384(8)
C37 C38 1.419(8)
C39 C40 1.523(11)
C41 C42 1.501(10)
C43 C44 1.377(8)
C43 C48 1.407(8)
C44 C45 1.374(10)
C45 C46 1.357(10)
C46 C47 1.374(9)
C47 C48 1.390(8)
C49 C50 1.496(9)
C51 C52 1.485(10)
C53 C54 1.372(8)
C53 C58 1.398(7)
C54 C55 1.396(8)
C55 C56 1.369(8)
C56 C57 1.415(7)
C57 C59 1.413(7)
C57 C58 1.418(7)
C61 C62 1.38(3)
